data_4077987
loop_
_publ_author_name
'Fey, Natalie'
'Haddow, Mairi F.'
'Mistry, Rakesh'
'Norman, Nicholas C.'
'Orpen, A. Guy'
'Reynolds, Timothy J.'
'Pringle, Paul G.'

_publ_section_title
;
 Regioselective B-Cyclometalation of a Bulkyo-Carboranyl Phosphine and the
 Unexpected Formation of a Dirhodium(II) Complex
;
_journal_issue 7
_journal_name_full Organometallics
_journal_page_first 2907
_journal_paper_doi 10.1021/om201198s
_journal_volume 31
_journal_year 2012
_chemical_formula_moiety 'C16 H43 B10 Cl P2 Pd'
_chemical_formula_sum 'C16 H43 B10 Cl P2 Pd'
_chemical_formula_weight 547.39
_chemical_name_systematic
; 
 ? 
;
_space_group_IT_number 14
_symmetry_cell_setting monoclinic
_symmetry_space_group_name_Hall '-P 2ybc'
_symmetry_space_group_name_H-M 'P 1 21/c 1'
_atom_sites_solution_hydrogens geom
_atom_sites_solution_primary direct
_atom_sites_solution_secondary difmap
_audit_creation_method SHELXL-97
_cell_angle_alpha 90.00
_cell_angle_beta 105.474(4)
_cell_angle_gamma 90.00
_cell_formula_units_Z 4
_cell_length_a 9.9818(7)
_cell_length_b 19.5741(16)
_cell_length_c 14.1865(12)
_cell_measurement_reflns_used 2512
_cell_measurement_temperature 100(2)
_cell_measurement_theta_max 30.07
_cell_measurement_theta_min 2.36
_cell_volume 2671.4(4)
_computing_cell_refinement 'Bruker Apex II'
_computing_data_collection 'Bruker Apex II'
_computing_data_reduction 'Bruker SAINT V7.68A'
_computing_molecular_graphics 'Bruker ShelXTL'
_computing_structure_refinement 'SHELXL-97 (Sheldrick, 2008)'
_computing_structure_solution 'SHELXS-97 (Sheldrick, 2008)'
_diffrn_ambient_temperature 100(2)
_diffrn_measured_fraction_theta_full 0.999
_diffrn_measured_fraction_theta_max 0.832
_diffrn_measurement_device_type 'Bruker Apex II kappa with CCD area detector'
_diffrn_measurement_method 'phi and omega scans'
_diffrn_radiation_monochromator graphite
_diffrn_radiation_source 'fine-focus sealed tube'
_diffrn_radiation_type MoK\a
_diffrn_radiation_wavelength 0.71073
_diffrn_reflns_av_R_equivalents 0.0000
_diffrn_reflns_av_sigmaI/netI 0.0723
_diffrn_reflns_limit_h_max 13
_diffrn_reflns_limit_h_min -14
_diffrn_reflns_limit_k_max 28
_diffrn_reflns_limit_k_min 0
_diffrn_reflns_limit_l_max 21
_diffrn_reflns_limit_l_min 0
_diffrn_reflns_number 9580
_diffrn_reflns_theta_full 27.50
_diffrn_reflns_theta_max 33.56
_diffrn_reflns_theta_min 2.36
_exptl_absorpt_coefficient_mu 0.919
_exptl_absorpt_correction_T_max 0.7466
_exptl_absorpt_correction_T_min 0.5403
_exptl_absorpt_correction_type multi-scan
_exptl_absorpt_process_details 'TWINABS V2008/4'
_exptl_crystal_colour 'pale pink'
_exptl_crystal_density_diffrn 1.361
_exptl_crystal_density_method 'not measured'
_exptl_crystal_description block
_exptl_crystal_F_000 1128
_exptl_crystal_size_max 0.16
_exptl_crystal_size_mid 0.15
_exptl_crystal_size_min 0.08
_refine_diff_density_max 0.598
_refine_diff_density_min -0.718
_refine_diff_density_rms 0.101
_refine_ls_extinction_method none
_refine_ls_goodness_of_fit_ref 0.956
_refine_ls_hydrogen_treatment mixed
_refine_ls_matrix_type full
_refine_ls_number_parameters 311
_refine_ls_number_reflns 9580
_refine_ls_number_restraints 0
_refine_ls_restrained_S_all 0.956
_refine_ls_R_factor_all 0.0566
_refine_ls_R_factor_gt 0.0362
_refine_ls_shift/su_max 0.002
_refine_ls_shift/su_mean 0.000
_refine_ls_structure_factor_coef Fsqd
_refine_ls_weighting_details 'calc w=1/[\s^2^(Fo^2^)+(0.0258P)^2^+0.0000P] where P=(Fo^2^+2Fc^2^)/3'
_refine_ls_weighting_scheme calc
_refine_ls_wR_factor_gt 0.0612
_refine_ls_wR_factor_ref 0.0647
_reflns_number_gt 7146
_reflns_number_total 9580
_reflns_threshold_expression >2sigma(I)
_cod_data_source_file om201198s_si_002.cif
_cod_data_source_block 2
_cod_original_sg_symbol_H-M P21/c
_cod_database_code 4077987

loop_
_symmetry_equiv_pos_as_xyz
'x, y, z'
'-x, y+1/2, -z+1/2'
'-x, -y, -z'
'x, -y-1/2, z-1/2'

loop_
_atom_site_label
_atom_site_type_symbol
_atom_site_fract_x
_atom_site_fract_y
_atom_site_fract_z
_atom_site_U_iso_or_equiv
_atom_site_adp_type
_atom_site_occupancy
_atom_site_symmetry_multiplicity
_atom_site_calc_flag
_atom_site_refinement_flags
Pd1 Pd 0.168249(14) 0.571183(7) 0.279208(9) 0.00977(4) Uani 1 1 d .
P1 P 0.04140(5) 0.65032(2) 0.34145(3) 0.01029(10) Uani 1 1 d .
P2 P 0.31061(5) 0.50849(3) 0.20869(3) 0.01244(10) Uani 1 1 d .
B3 B 0.2886(2) 0.65729(11) 0.30613(13) 0.0130(4) Uani 1 1 d .
B2 B 0.4632(2) 0.67538(11) 0.37915(14) 0.0128(4) Uani 1 1 d .
H2 H 0.5312(19) 0.6351(10) 0.3947(12) 0.015 Uiso 1 1 d .
B1 B 0.3974(2) 0.71727(11) 0.26551(14) 0.0129(4) Uani 1 1 d .
H1 H 0.4331(19) 0.7052(9) 0.2033(13) 0.015 Uiso 1 1 d .
B4 B 0.2249(2) 0.74037(11) 0.25758(14) 0.0120(4) Uani 1 1 d .
H4 H 0.1450(19) 0.7409(9) 0.1938(13) 0.014 Uiso 1 1 d .
B5 B 0.2183(2) 0.79950(11) 0.35234(14) 0.0143(4) Uani 1 1 d .
H5 H 0.1384(19) 0.8326(10) 0.3455(13) 0.017 Uiso 1 1 d .
B6 B 0.2832(2) 0.75741(11) 0.46524(14) 0.0140(4) Uani 1 1 d .
H6 H 0.243(2) 0.7624(9) 0.5294(13) 0.017 Uiso 1 1 d .
B7 B 0.4598(2) 0.73409(12) 0.47476(14) 0.0150(5) Uani 1 1 d .
H7 H 0.5242(19) 0.7263(9) 0.5435(13) 0.018 Uiso 1 1 d .
B8 B 0.5031(2) 0.76305(12) 0.36808(14) 0.0141(4) Uani 1 1 d .
H8 H 0.604(2) 0.7791(9) 0.3740(13) 0.017 Uiso 1 1 d .
B9 B 0.3538(2) 0.80262(11) 0.29220(14) 0.0145(4) Uani 1 1 d .
H9 H 0.3540(19) 0.8439(10) 0.2402(13) 0.017 Uiso 1 1 d .
B10 B 0.3925(2) 0.81297(12) 0.42183(14) 0.0152(4) Uani 1 1 d .
H10 H 0.4266(19) 0.8590(10) 0.4570(13) 0.018 Uiso 1 1 d .
C1 C 0.18936(18) 0.71318(9) 0.36261(11) 0.0111(4) Uani 1 1 d .
H2A H 0.3132(19) 0.6418(10) 0.4688(13) 0.013 Uiso 1 1 d .
C2 C 0.33081(19) 0.67794(10) 0.43114(12) 0.0129(4) Uani 1 1 d .
C3 C -0.00906(19) 0.63720(10) 0.45987(11) 0.0137(4) Uani 1 1 d .
C4 C 0.1199(2) 0.61673(10) 0.54167(12) 0.0170(4) Uani 1 1 d .
H4A H 0.1825 0.6560 0.5589 0.025 Uiso 1 1 calc R
H4B H 0.1682 0.5792 0.5189 0.025 Uiso 1 1 calc R
H4C H 0.0911 0.6019 0.5993 0.025 Uiso 1 1 calc R
C5 C -0.1101(2) 0.57612(10) 0.44776(12) 0.0167(4) Uani 1 1 d .
H5A H -0.1090 0.5579 0.5123 0.025 Uiso 1 1 calc R
H5B H -0.0810 0.5404 0.4091 0.025 Uiso 1 1 calc R
H5C H -0.2043 0.5913 0.4142 0.025 Uiso 1 1 calc R
C6 C -0.0729(2) 0.70138(10) 0.49104(12) 0.0192(4) Uani 1 1 d .
H6A H -0.0917 0.6935 0.5545 0.029 Uiso 1 1 calc R
H6B H -0.1600 0.7122 0.4422 0.029 Uiso 1 1 calc R
H6C H -0.0080 0.7396 0.4965 0.029 Uiso 1 1 calc R
C7 C -0.11050(19) 0.68443(10) 0.24152(12) 0.0126(4) Uani 1 1 d .
C8 C -0.24561(19) 0.65120(10) 0.25054(13) 0.0180(4) Uani 1 1 d .
H8A H -0.2701 0.6696 0.3080 0.027 Uiso 1 1 calc R
H8B H -0.2326 0.6017 0.2577 0.027 Uiso 1 1 calc R
H8C H -0.3205 0.6611 0.1917 0.027 Uiso 1 1 calc R
C9 C -0.1288(2) 0.76235(10) 0.24309(12) 0.0159(4) Uani 1 1 d .
H9A H -0.2128 0.7756 0.1927 0.024 Uiso 1 1 calc R
H9B H -0.0478 0.7847 0.2300 0.024 Uiso 1 1 calc R
H9C H -0.1376 0.7764 0.3075 0.024 Uiso 1 1 calc R
C10 C -0.09284(19) 0.65892(10) 0.14226(11) 0.0158(4) Uani 1 1 d .
H10A H -0.1682 0.6772 0.0890 0.024 Uiso 1 1 calc R
H10B H -0.0959 0.6089 0.1406 0.024 Uiso 1 1 calc R
H10C H -0.0032 0.6746 0.1343 0.024 Uiso 1 1 calc R
C11 C 0.4686(2) 0.54610(10) 0.19068(13) 0.0175(4) Uani 1 1 d .
H11A H 0.4424 0.5865 0.1478 0.021 Uiso 1 1 calc R
H11B H 0.5260 0.5625 0.2548 0.021 Uiso 1 1 calc R
C12 C 0.5584(2) 0.49927(11) 0.14618(15) 0.0257(5) Uani 1 1 d .
H12A H 0.5987 0.4631 0.1929 0.038 Uiso 1 1 calc R
H12B H 0.6332 0.5260 0.1312 0.038 Uiso 1 1 calc R
H12C H 0.5008 0.4787 0.0859 0.038 Uiso 1 1 calc R
C13 C 0.2174(2) 0.47749(10) 0.08793(12) 0.0189(4) Uani 1 1 d .
H13A H 0.2780 0.4457 0.0639 0.023 Uiso 1 1 calc R
H13B H 0.1344 0.4517 0.0932 0.023 Uiso 1 1 calc R
C14 C 0.1719(2) 0.53500(12) 0.01429(13) 0.0283(5) Uani 1 1 d .
H14A H 0.1123 0.5669 0.0379 0.042 Uiso 1 1 calc R
H14B H 0.1200 0.5159 -0.0488 0.042 Uiso 1 1 calc R
H14C H 0.2540 0.5593 0.0063 0.042 Uiso 1 1 calc R
C15 C 0.3652(2) 0.43128(10) 0.27893(14) 0.0238(5) Uani 1 1 d .
H15A H 0.2819 0.4052 0.2827 0.029 Uiso 1 1 calc R
H15B H 0.4188 0.4025 0.2445 0.029 Uiso 1 1 calc R
C16 C 0.4540(3) 0.44568(13) 0.38184(16) 0.0444(7) Uani 1 1 d .
H16A H 0.5426 0.4658 0.3787 0.067 Uiso 1 1 calc R
H16B H 0.4715 0.4029 0.4190 0.067 Uiso 1 1 calc R
H16C H 0.4050 0.4776 0.4142 0.067 Uiso 1 1 calc R
Cl1 Cl 0.01279(5) 0.47442(2) 0.26137(3) 0.01705(10) Uani 1 1 d .

loop_
_atom_site_aniso_label
_atom_site_aniso_U_11
_atom_site_aniso_U_22
_atom_site_aniso_U_33
_atom_site_aniso_U_23
_atom_site_aniso_U_13
_atom_site_aniso_U_12
Pd1 0.01013(7) 0.00923(7) 0.01058(5) -0.00026(5) 0.00386(4) -0.00064(6)
P1 0.0096(2) 0.0115(2) 0.01038(18) 0.00038(17) 0.00378(16) -0.0009(2)
P2 0.0121(3) 0.0115(2) 0.01409(19) -0.00160(18) 0.00419(18) 0.0005(2)
B3 0.0108(11) 0.0145(11) 0.0141(8) 0.0009(8) 0.0041(7) 0.0010(9)
B2 0.0095(11) 0.0141(11) 0.0150(8) 0.0010(8) 0.0039(8) 0.0007(9)
B1 0.0115(11) 0.0130(11) 0.0147(8) 0.0020(8) 0.0043(8) -0.0018(9)
B4 0.0100(11) 0.0121(11) 0.0145(8) 0.0010(8) 0.0043(8) -0.0005(9)
B5 0.0133(11) 0.0095(11) 0.0190(9) -0.0014(8) 0.0025(8) -0.0003(9)
B6 0.0143(11) 0.0127(11) 0.0146(8) -0.0018(8) 0.0034(8) -0.0015(9)
B7 0.0114(11) 0.0175(12) 0.0152(8) -0.0004(8) 0.0017(8) -0.0021(9)
B8 0.0084(11) 0.0163(12) 0.0172(9) 0.0006(8) 0.0028(8) -0.0037(9)
B9 0.0136(11) 0.0123(11) 0.0173(9) 0.0014(8) 0.0035(8) -0.0023(9)
B10 0.0153(12) 0.0119(11) 0.0183(9) -0.0022(8) 0.0042(8) -0.0025(10)
C1 0.0090(9) 0.0111(9) 0.0133(7) -0.0013(7) 0.0032(6) 0.0009(8)
C2 0.0131(10) 0.0118(10) 0.0137(7) 0.0009(7) 0.0033(7) -0.0002(8)
C3 0.0159(10) 0.0158(10) 0.0119(7) 0.0000(7) 0.0079(7) -0.0012(8)
C4 0.0171(11) 0.0205(11) 0.0140(7) 0.0027(7) 0.0054(7) -0.0019(9)
C5 0.0151(10) 0.0184(11) 0.0183(8) 0.0031(8) 0.0075(7) -0.0025(9)
C6 0.0222(11) 0.0215(11) 0.0175(8) -0.0019(8) 0.0118(8) -0.0006(9)
C7 0.0095(9) 0.0143(10) 0.0136(7) 0.0011(7) 0.0021(6) 0.0006(8)
C8 0.0121(10) 0.0225(11) 0.0191(8) 0.0010(8) 0.0037(7) -0.0009(9)
C9 0.0138(10) 0.0161(10) 0.0175(8) 0.0010(7) 0.0037(7) 0.0010(8)
C10 0.0141(10) 0.0203(11) 0.0121(7) -0.0001(7) 0.0021(7) -0.0006(9)
C11 0.0150(11) 0.0169(10) 0.0224(9) -0.0065(8) 0.0077(8) -0.0014(9)
C12 0.0222(12) 0.0234(12) 0.0362(11) -0.0081(10) 0.0161(9) -0.0023(10)
C13 0.0152(11) 0.0241(12) 0.0185(8) -0.0080(8) 0.0062(7) -0.0034(9)
C14 0.0246(12) 0.0434(15) 0.0159(8) 0.0009(9) 0.0035(8) -0.0017(11)
C15 0.0248(12) 0.0161(11) 0.0323(10) 0.0048(9) 0.0110(9) 0.0046(10)
C16 0.0533(18) 0.0405(16) 0.0316(11) 0.0149(11) -0.0020(11) 0.0154(14)
Cl1 0.0201(3) 0.0155(2) 0.01784(19) -0.00281(18) 0.00908(18) -0.0073(2)

loop_
_atom_type_symbol
_atom_type_description
_atom_type_scat_dispersion_real
_atom_type_scat_dispersion_imag
_atom_type_scat_source
C C 0.0033 0.0016 'International Tables Vol C Tables 4.2.6.8 and 6.1.1.4'
H H 0.0000 0.0000 'International Tables Vol C Tables 4.2.6.8 and 6.1.1.4'
Pd Pd -0.9988 1.0072 'International Tables Vol C Tables 4.2.6.8 and 6.1.1.4'
B B 0.0013 0.0007 'International Tables Vol C Tables 4.2.6.8 and 6.1.1.4'
P P 0.1023 0.0942 'International Tables Vol C Tables 4.2.6.8 and 6.1.1.4'
Cl Cl 0.1484 0.1585 'International Tables Vol C Tables 4.2.6.8 and 6.1.1.4'

loop_
_geom_angle_atom_site_label_1
_geom_angle_atom_site_label_2
_geom_angle_atom_site_label_3
_geom_angle
B3 Pd1 P2 96.94(6)
B3 Pd1 P1 74.43(6)
P2 Pd1 P1 170.357(18)
B3 Pd1 Cl1 173.27(6)
P2 Pd1 Cl1 89.441(18)
P1 Pd1 Cl1 99.363(18)
C1 P1 C3 109.25(8)
C1 P1 C7 108.97(8)
C3 P1 C7 111.17(8)
C1 P1 Pd1 90.71(6)
C3 P1 Pd1 123.24(6)
C7 P1 Pd1 111.03(6)
C15 P2 C11 105.65(10)
C15 P2 C13 104.04(10)
C11 P2 C13 104.32(9)
C15 P2 Pd1 109.64(7)
C11 P2 Pd1 120.32(6)
C13 P2 Pd1 111.53(7)
C2 B3 B1 99.82(14)
C2 B3 C1 54.80(10)
B1 B3 C1 101.37(14)
C2 B3 B2 56.09(11)
B1 B3 B2 58.85(11)
C1 B3 B2 100.76(13)
C2 B3 B4 98.19(13)
B1 B3 B4 58.17(12)
C1 B3 B4 56.34(10)
B2 B3 B4 103.20(15)
C2 B3 Pd1 110.42(12)
B1 B3 Pd1 148.66(13)
C1 B3 Pd1 102.63(11)
B2 B3 Pd1 134.12(14)
B4 B3 Pd1 122.63(13)
C2 B2 B1 103.98(15)
C2 B2 B8 103.35(15)
B1 B2 B8 60.68(12)
C2 B2 B7 57.95(11)
B1 B2 B7 108.41(15)
B8 B2 B7 59.72(12)
C2 B2 B3 60.37(11)
B1 B2 B3 60.18(11)
B8 B2 B3 110.02(15)
B7 B2 B3 110.48(15)
C2 B2 H2 118.8(10)
B1 B2 H2 128.0(10)
B8 B2 H2 127.6(10)
B7 B2 H2 118.5(10)
B3 B2 H2 117.0(10)
B4 B1 B2 107.29(14)
B4 B1 B9 58.93(12)
B2 B1 B9 106.94(14)
B4 B1 B8 106.15(14)
B2 B1 B8 59.84(12)
B9 B1 B8 59.06(12)
B4 B1 B3 61.43(12)
B2 B1 B3 60.97(11)
B9 B1 B3 109.88(15)
B8 B1 B3 109.98(13)
B4 B1 H1 123.0(10)
B2 B1 H1 121.8(10)
B9 B1 H1 122.5(10)
B8 B1 H1 122.0(10)
B3 B1 H1 119.1(10)
C1 B4 B9 106.35(13)
C1 B4 B1 107.02(14)
B9 B4 B1 61.61(12)
C1 B4 B5 59.17(11)
B9 B4 B5 60.57(12)
B1 B4 B5 110.54(15)
C1 B4 B3 61.45(11)
B9 B4 B3 111.21(15)
B1 B4 B3 60.40(12)
B5 B4 B3 111.98(13)
C1 B4 H4 118.4(10)
B9 B4 H4 125.3(10)
B1 B4 H4 125.0(10)
B5 B4 H4 118.5(10)
B3 B4 H4 116.8(11)
C1 B5 B6 59.70(11)
C1 B5 B10 105.05(15)
B6 B5 B10 59.81(12)
C1 B5 B9 103.85(15)
B6 B5 B9 108.01(16)
B10 B5 B9 60.30(12)
C1 B5 B4 58.04(11)
B6 B5 B4 107.59(15)
B10 B5 B4 106.65(15)
B9 B5 B4 58.51(12)
C1 B5 H5 119.3(11)
B6 B5 H5 118.4(10)
B10 B5 H5 126.0(11)
B9 B5 H5 127.7(10)
B4 B5 H5 121.9(10)
C2 B6 C1 56.32(10)
C2 B6 B5 103.14(13)
C1 B6 B5 59.10(11)
C2 B6 B10 102.38(15)
C1 B6 B10 105.06(13)
B5 B6 B10 60.42(12)
C2 B6 B7 56.93(12)
C1 B6 B7 103.64(14)
B5 B6 B7 107.63(15)
B10 B6 B7 59.67(12)
C2 B6 H6 120.1(10)
C1 B6 H6 120.7(10)
B5 B6 H6 126.1(10)
B10 B6 H6 129.3(10)
B7 B6 H6 122.0(10)
C2 B7 B10 104.36(15)
C2 B7 B8 103.41(13)
B10 B7 B8 60.67(12)
C2 B7 B2 57.81(11)
B10 B7 B2 108.75(14)
B8 B7 B2 59.93(12)
C2 B7 B6 59.79(12)
B10 B7 B6 59.42(12)
B8 B7 B6 108.25(14)
B2 B7 B6 108.97(14)
C2 B7 H7 118.5(11)
B10 B7 H7 127.1(11)
B8 B7 H7 128.6(10)
B2 B7 H7 119.5(11)
B6 B7 H7 117.6(10)
B9 B8 B7 107.58(15)
B9 B8 B2 107.75(15)
B7 B8 B2 60.35(12)
B9 B8 B10 60.32(12)
B7 B8 B10 59.52(12)
B2 B8 B10 108.16(15)
B9 B8 B1 60.45(12)
B7 B8 B1 107.95(15)
B2 B8 B1 59.48(11)
B10 B8 B1 108.82(15)
B9 B8 H8 124.0(10)
B7 B8 H8 118.7(10)
B2 B8 H8 121.4(11)
B10 B8 H8 119.7(10)
B1 B8 H8 124.5(10)
B4 B9 B8 107.70(16)
B4 B9 B5 60.92(12)
B8 B9 B5 108.51(14)
B4 B9 B10 108.04(14)
B8 B9 B10 60.46(12)
B5 B9 B10 59.65(11)
B4 B9 B1 59.46(12)
B8 B9 B1 60.49(12)
B5 B9 B1 109.09(15)
B10 B9 B1 108.97(15)
B4 B9 H9 117.4(10)
B8 B9 H9 125.5(10)
B5 B9 H9 119.1(9)
B10 B9 H9 124.9(10)
B1 B9 H9 120.1(9)
B6 B10 B7 60.91(13)
B6 B10 B5 59.77(12)
B7 B10 B5 108.10(16)
B6 B10 B9 107.78(15)
B7 B10 B9 106.94(15)
B5 B10 B9 60.05(12)
B6 B10 B8 108.75(16)
B7 B10 B8 59.81(12)
B5 B10 B8 107.84(15)
B9 B10 B8 59.22(12)
B6 B10 H10 121.3(10)
B7 B10 H10 120.9(10)
B5 B10 H10 122.7(11)
B9 B10 H10 122.9(10)
B8 B10 H10 121.1(10)
C2 C1 B4 107.62(14)
C2 C1 B5 108.97(14)
B4 C1 B5 62.79(12)
C2 C1 B6 61.70(11)
B4 C1 B6 112.67(14)
B5 C1 B6 61.20(11)
C2 C1 B3 61.24(10)
B4 C1 B3 62.22(11)
B5 C1 B3 115.64(14)
B6 C1 B3 115.99(14)
C2 C1 P1 109.55(12)
B4 C1 P1 113.66(11)
B5 C1 P1 140.12(13)
B6 C1 P1 133.10(12)
B3 C1 P1 91.89(11)
C1 C2 B2 114.03(14)
C1 C2 B7 113.42(15)
B2 C2 B7 64.23(12)
C1 C2 B6 61.98(11)
B2 C2 B6 117.18(15)
B7 C2 B6 63.28(13)
C1 C2 B3 63.96(11)
B2 C2 B3 63.54(11)
B7 C2 B3 118.44(14)
B6 C2 B3 118.58(14)
C1 C2 H2A 113.3(12)
B2 C2 H2A 121.4(11)
B7 C2 H2A 122.0(12)
B6 C2 H2A 114.5(11)
B3 C2 H2A 111.9(11)
C6 C3 C4 109.01(14)
C6 C3 C5 111.03(15)
C4 C3 C5 105.80(15)
C6 C3 P1 112.06(12)
C4 C3 P1 109.70(12)
C5 C3 P1 109.05(11)
C3 C4 H4A 109.5
C3 C4 H4B 109.5
H4A C4 H4B 109.5
C3 C4 H4C 109.5
H4A C4 H4C 109.5
H4B C4 H4C 109.5
C3 C5 H5A 109.5
C3 C5 H5B 109.5
H5A C5 H5B 109.5
C3 C5 H5C 109.5
H5A C5 H5C 109.5
H5B C5 H5C 109.5
C3 C6 H6A 109.5
C3 C6 H6B 109.5
H6A C6 H6B 109.5
C3 C6 H6C 109.5
H6A C6 H6C 109.5
H6B C6 H6C 109.5
C8 C7 C9 108.00(15)
C8 C7 C10 104.79(14)
C9 C7 C10 112.10(14)
C8 C7 P1 109.47(12)
C9 C7 P1 114.36(12)
C10 C7 P1 107.68(12)
C7 C8 H8A 109.5
C7 C8 H8B 109.5
H8A C8 H8B 109.5
C7 C8 H8C 109.5
H8A C8 H8C 109.5
H8B C8 H8C 109.5
C7 C9 H9A 109.5
C7 C9 H9B 109.5
H9A C9 H9B 109.5
C7 C9 H9C 109.5
H9A C9 H9C 109.5
H9B C9 H9C 109.5
C7 C10 H10A 109.5
C7 C10 H10B 109.5
H10A C10 H10B 109.5
C7 C10 H10C 109.5
H10A C10 H10C 109.5
H10B C10 H10C 109.5
C12 C11 P2 116.13(14)
C12 C11 H11A 108.3
P2 C11 H11A 108.3
C12 C11 H11B 108.3
P2 C11 H11B 108.3
H11A C11 H11B 107.4
C11 C12 H12A 109.5
C11 C12 H12B 109.5
H12A C12 H12B 109.5
C11 C12 H12C 109.5
H12A C12 H12C 109.5
H12B C12 H12C 109.5
C14 C13 P2 112.56(14)
C14 C13 H13A 109.1
P2 C13 H13A 109.1
C14 C13 H13B 109.1
P2 C13 H13B 109.1
H13A C13 H13B 107.8
C13 C14 H14A 109.5
C13 C14 H14B 109.5
H14A C14 H14B 109.5
C13 C14 H14C 109.5
H14A C14 H14C 109.5
H14B C14 H14C 109.5
C16 C15 P2 112.75(16)
C16 C15 H15A 109.0
P2 C15 H15A 109.0
C16 C15 H15B 109.0
P2 C15 H15B 109.0
H15A C15 H15B 107.8
C15 C16 H16A 109.5
C15 C16 H16B 109.5
H16A C16 H16B 109.5
C15 C16 H16C 109.5
H16A C16 H16C 109.5
H16B C16 H16C 109.5

loop_
_geom_bond_atom_site_label_1
_geom_bond_atom_site_label_2
_geom_bond_distance
Pd1 B3 2.045(2)
Pd1 P2 2.2989(5)
Pd1 P1 2.3193(5)
Pd1 Cl1 2.4186(5)
P1 C1 1.8839(19)
P1 C3 1.8956(16)
P1 C7 1.8993(18)
P2 C15 1.812(2)
P2 C11 1.8189(19)
P2 C13 1.8216(18)
B3 C2 1.757(2)
B3 B1 1.796(3)
B3 C1 1.801(3)
B3 B2 1.810(3)
B3 B4 1.814(3)
B2 C2 1.678(3)
B2 B1 1.771(3)
B2 B8 1.778(3)
B2 B7 1.785(3)
B2 H2 1.025(19)
B1 B4 1.755(3)
B1 B9 1.792(3)
B1 B8 1.793(3)
B1 H1 1.062(17)
B4 C1 1.706(2)
B4 B9 1.745(3)
B4 B5 1.788(3)
B4 H4 1.035(18)
B5 C1 1.727(3)
B5 B6 1.764(3)
B5 B10 1.775(3)
B5 B9 1.782(3)
B5 H5 1.012(19)
B6 C2 1.733(3)
B6 C1 1.737(3)
B6 B10 1.764(3)
B6 B7 1.791(3)
B6 H6 1.090(18)
B7 C2 1.680(3)
B7 B10 1.769(3)
B7 B8 1.774(3)
B7 H7 1.026(18)
B8 B9 1.767(3)
B8 B10 1.789(3)
B8 H8 1.033(19)
B9 B10 1.787(3)
B9 H9 1.095(18)
B10 H10 1.042(19)
C1 C2 1.638(2)
C2 H2A 0.931(18)
C3 C6 1.527(3)
C3 C4 1.539(2)
C3 C5 1.544(3)
C4 H4A 0.9800
C4 H4B 0.9800
C4 H4C 0.9800
C5 H5A 0.9800
C5 H5B 0.9800
C5 H5C 0.9800
C6 H6A 0.9800
C6 H6B 0.9800
C6 H6C 0.9800
C7 C8 1.533(3)
C7 C9 1.537(3)
C7 C10 1.548(2)
C8 H8A 0.9800
C8 H8B 0.9800
C8 H8C 0.9800
C9 H9A 0.9800
C9 H9B 0.9800
C9 H9C 0.9800
C10 H10A 0.9800
C10 H10B 0.9800
C10 H10C 0.9800
C11 C12 1.531(3)
C11 H11A 0.9900
C11 H11B 0.9900
C12 H12A 0.9800
C12 H12B 0.9800
C12 H12C 0.9800
C13 C14 1.520(3)
C13 H13A 0.9900
C13 H13B 0.9900
C14 H14A 0.9800
C14 H14B 0.9800
C14 H14C 0.9800
C15 C16 1.518(3)
C15 H15A 0.9900
C15 H15B 0.9900
C16 H16A 0.9800
C16 H16B 0.9800
C16 H16C 0.9800

loop_
_geom_torsion_atom_site_label_1
_geom_torsion_atom_site_label_2
_geom_torsion_atom_site_label_3
_geom_torsion_atom_site_label_4
_geom_torsion
B3 Pd1 P1 C1 -4.00(8)
P2 Pd1 P1 C1 -30.95(12)
Cl1 Pd1 P1 C1 173.35(5)
B3 Pd1 P1 C3 -117.73(9)
P2 Pd1 P1 C3 -144.67(11)
Cl1 Pd1 P1 C3 59.63(7)
B3 Pd1 P1 C7 106.67(8)
P2 Pd1 P1 C7 79.73(12)
Cl1 Pd1 P1 C7 -75.97(6)
B3 Pd1 P2 C15 120.06(9)
P1 Pd1 P2 C15 146.14(12)
Cl1 Pd1 P2 C15 -57.81(8)
B3 Pd1 P2 C11 -2.66(9)
P1 Pd1 P2 C11 23.43(13)
Cl1 Pd1 P2 C11 179.47(7)
B3 Pd1 P2 C13 -125.25(9)
P1 Pd1 P2 C13 -99.16(12)
Cl1 Pd1 P2 C13 56.88(7)
P2 Pd1 B3 C2 -123.25(11)
P1 Pd1 B3 C2 61.13(11)
Cl1 Pd1 B3 C2 38.3(6)
P2 Pd1 B3 B1 40.8(3)
P1 Pd1 B3 B1 -134.8(3)
Cl1 Pd1 B3 B1 -157.7(3)
P2 Pd1 B3 C1 179.91(9)
P1 Pd1 B3 C1 4.29(8)
Cl1 Pd1 B3 C1 -18.6(6)
P2 Pd1 B3 B2 -61.17(16)
P1 Pd1 B3 B2 123.22(17)
Cl1 Pd1 B3 B2 100.3(5)
P2 Pd1 B3 B4 121.98(13)
P1 Pd1 B3 B4 -53.63(12)
Cl1 Pd1 B3 B4 -76.5(5)
B1 B3 B2 C2 130.28(16)
C1 B3 B2 C2 33.41(12)
B4 B3 B2 C2 91.07(14)
Pd1 B3 B2 C2 -86.21(17)
C2 B3 B2 B1 -130.28(16)
C1 B3 B2 B1 -96.87(14)
B4 B3 B2 B1 -39.21(13)
Pd1 B3 B2 B1 143.52(19)
C2 B3 B2 B8 -94.33(16)
B1 B3 B2 B8 35.95(14)
C1 B3 B2 B8 -60.92(16)
B4 B3 B2 B8 -3.26(17)
Pd1 B3 B2 B8 179.46(13)
C2 B3 B2 B7 -30.23(14)
B1 B3 B2 B7 100.05(16)
C1 B3 B2 B7 3.18(18)
B4 B3 B2 B7 60.84(17)
Pd1 B3 B2 B7 -116.44(17)
C2 B2 B1 B4 -1.32(19)
B8 B2 B1 B4 -98.97(16)
B7 B2 B1 B4 -61.76(18)
B3 B2 B1 B4 41.78(14)
C2 B2 B1 B9 60.63(18)
B8 B2 B1 B9 -37.02(14)
B7 B2 B1 B9 0.2(2)
B3 B2 B1 B9 103.74(16)
C2 B2 B1 B8 97.65(16)
B7 B2 B1 B8 37.21(14)
B3 B2 B1 B8 140.76(15)
C2 B2 B1 B3 -43.11(13)
B8 B2 B1 B3 -140.76(15)
B7 B2 B1 B3 -103.54(16)
C2 B3 B1 B4 -93.60(14)
C1 B3 B1 B4 -37.78(12)
B2 B3 B1 B4 -133.58(14)
Pd1 B3 B1 B4 101.6(3)
C2 B3 B1 B2 39.98(13)
C1 B3 B1 B2 95.79(14)
B4 B3 B1 B2 133.58(14)
Pd1 B3 B1 B2 -124.8(3)
C2 B3 B1 B9 -58.85(17)
C1 B3 B1 B9 -3.04(17)
B2 B3 B1 B9 -98.83(15)
B4 B3 B1 B9 34.74(13)
Pd1 B3 B1 B9 136.3(2)
C2 B3 B1 B8 4.39(18)
C1 B3 B1 B8 60.20(17)
B2 B3 B1 B8 -35.59(14)
B4 B3 B1 B8 97.99(16)
Pd1 B3 B1 B8 -160.4(2)
B2 B1 B4 C1 -0.03(19)
B9 B1 B4 C1 -99.74(15)
B8 B1 B4 C1 -62.79(18)
B3 B1 B4 C1 41.53(13)
B2 B1 B4 B9 99.71(15)
B8 B1 B4 B9 36.95(13)
B3 B1 B4 B9 141.27(14)
B2 B1 B4 B5 62.73(19)
B9 B1 B4 B5 -36.98(14)
B8 B1 B4 B5 -0.03(19)
B3 B1 B4 B5 104.29(15)
B2 B1 B4 B3 -41.56(13)
B9 B1 B4 B3 -141.27(14)
B8 B1 B4 B3 -104.32(14)
C2 B3 B4 C1 -37.29(12)
B1 B3 B4 C1 -133.80(14)
B2 B3 B4 C1 -94.25(13)
Pd1 B3 B4 C1 83.43(14)
C2 B3 B4 B9 60.33(16)
B1 B3 B4 B9 -36.19(13)
C1 B3 B4 B9 97.62(15)
B2 B3 B4 B9 3.37(17)
Pd1 B3 B4 B9 -178.96(12)
C2 B3 B4 B1 96.52(14)
C1 B3 B4 B1 133.80(14)
B2 B3 B4 B1 39.55(12)
Pd1 B3 B4 B1 -142.77(15)
C2 B3 B4 B5 -5.36(19)
B1 B3 B4 B5 -101.88(16)
C1 B3 B4 B5 31.92(14)
B2 B3 B4 B5 -62.32(17)
Pd1 B3 B4 B5 115.35(15)
B9 B4 B5 C1 -135.48(15)
B1 B4 B5 C1 -98.07(15)
B3 B4 B5 C1 -32.75(14)
C1 B4 B5 B6 34.75(14)
B9 B4 B5 B6 -100.73(17)
B1 B4 B5 B6 -63.32(19)
B3 B4 B5 B6 2.0(2)
C1 B4 B5 B10 97.63(15)
B9 B4 B5 B10 -37.84(14)
B1 B4 B5 B10 -0.43(19)
B3 B4 B5 B10 64.89(19)
C1 B4 B5 B9 135.48(15)
B1 B4 B5 B9 37.41(14)
B3 B4 B5 B9 102.73(16)
C1 B5 B6 C2 36.54(13)
B10 B5 B6 C2 -96.92(16)
B9 B5 B6 C2 -59.29(18)
B4 B5 B6 C2 2.47(19)
B10 B5 B6 C1 -133.47(15)
B9 B5 B6 C1 -95.83(15)
B4 B5 B6 C1 -34.07(13)
C1 B5 B6 B10 133.47(15)
B9 B5 B6 B10 37.64(14)
B4 B5 B6 B10 99.40(17)
C1 B5 B6 B7 95.63(15)
B10 B5 B6 B7 -37.84(14)
B9 B5 B6 B7 -0.2(2)
B4 B5 B6 B7 61.56(19)
B1 B2 B7 C2 95.29(16)
B8 B2 B7 C2 132.92(16)
B3 B2 B7 C2 31.09(14)
C2 B2 B7 B10 -95.50(16)
B1 B2 B7 B10 -0.2(2)
B8 B2 B7 B10 37.42(15)
B3 B2 B7 B10 -64.41(19)
C2 B2 B7 B8 -132.92(16)
B1 B2 B7 B8 -37.63(14)
B3 B2 B7 B8 -101.83(16)
C2 B2 B7 B6 -32.33(14)
B1 B2 B7 B6 62.95(18)
B8 B2 B7 B6 100.59(16)
B3 B2 B7 B6 -1.2(2)
C1 B6 B7 C2 -32.97(12)
B5 B6 B7 C2 -94.46(15)
B10 B6 B7 C2 -132.64(14)
C2 B6 B7 B10 132.64(14)
C1 B6 B7 B10 99.67(14)
B5 B6 B7 B10 38.18(14)
C2 B6 B7 B8 95.19(15)
C1 B6 B7 B8 62.22(18)
B5 B6 B7 B8 0.7(2)
B10 B6 B7 B8 -37.44(14)
C2 B6 B7 B2 31.59(13)
C1 B6 B7 B2 -1.39(18)
B5 B6 B7 B2 -62.87(19)
B10 B6 B7 B2 -101.05(15)
C2 B7 B8 B9 61.24(19)
B10 B7 B8 B9 -37.88(14)
B2 B7 B8 B9 100.82(16)
B6 B7 B8 B9 -1.0(2)
C2 B7 B8 B2 -39.58(14)
B10 B7 B8 B2 -138.70(16)
B6 B7 B8 B2 -101.80(16)
C2 B7 B8 B10 99.12(16)
B2 B7 B8 B10 138.70(16)
B6 B7 B8 B10 36.90(14)
C2 B7 B8 B1 -2.6(2)
B10 B7 B8 B1 -101.70(16)
B2 B7 B8 B1 36.99(14)
B6 B7 B8 B1 -64.81(19)
C2 B2 B8 B9 -60.89(16)
B1 B2 B8 B9 37.83(14)
B7 B2 B8 B9 -100.53(16)
B3 B2 B8 B9 2.09(18)
C2 B2 B8 B7 39.64(13)
B1 B2 B8 B7 138.36(16)
B3 B2 B8 B7 102.62(15)
C2 B2 B8 B10 2.87(18)
B1 B2 B8 B10 101.59(16)
B7 B2 B8 B10 -36.77(14)
B3 B2 B8 B10 65.84(17)
C2 B2 B8 B1 -98.72(15)
B7 B2 B8 B1 -138.36(16)
B3 B2 B8 B1 -35.74(13)
B4 B1 B8 B9 -36.89(14)
B2 B1 B8 B9 -137.82(15)
B3 B1 B8 B9 -101.77(16)
B4 B1 B8 B7 63.56(18)
B2 B1 B8 B7 -37.37(14)
B9 B1 B8 B7 100.45(16)
B3 B1 B8 B7 -1.3(2)
B4 B1 B8 B2 100.94(15)
B9 B1 B8 B2 137.82(15)
B3 B1 B8 B2 36.05(14)
B4 B1 B8 B10 0.49(19)
B2 B1 B8 B10 -100.45(16)
B9 B1 B8 B10 37.37(14)
B3 B1 B8 B10 -64.39(19)
C1 B4 B9 B8 62.90(18)
B1 B4 B9 B8 -37.94(13)
B5 B4 B9 B8 101.76(15)
B3 B4 B9 B8 -2.24(18)
C1 B4 B9 B5 -38.86(14)
B1 B4 B9 B5 -139.71(14)
B3 B4 B9 B5 -104.00(15)
C1 B4 B9 B10 -1.0(2)
B1 B4 B9 B10 -101.82(16)
B5 B4 B9 B10 37.89(14)
B3 B4 B9 B10 -66.11(18)
C1 B4 B9 B1 100.84(15)
B5 B4 B9 B1 139.71(14)
B3 B4 B9 B1 35.71(13)
B7 B8 B9 B4 -63.59(18)
B2 B8 B9 B4 0.08(18)
B10 B8 B9 B4 -101.12(16)
B1 B8 B9 B4 37.48(13)
B7 B8 B9 B5 0.9(2)
B2 B8 B9 B5 64.54(18)
B10 B8 B9 B5 -36.66(15)
B1 B8 B9 B5 101.94(16)
B7 B8 B9 B10 37.53(14)
B2 B8 B9 B10 101.20(15)
B1 B8 B9 B10 138.60(15)
B7 B8 B9 B1 -101.07(16)
B2 B8 B9 B1 -37.40(13)
B10 B8 B9 B1 -138.60(15)
C1 B5 B9 B4 37.79(12)
B6 B5 B9 B4 99.99(16)
B10 B5 B9 B4 137.41(16)
C1 B5 B9 B8 -62.62(17)
B6 B5 B9 B8 -0.4(2)
B10 B5 B9 B8 37.01(15)
B4 B5 B9 B8 -100.40(17)
C1 B5 B9 B10 -99.63(15)
B6 B5 B9 B10 -37.42(14)
B4 B5 B9 B10 -137.41(16)
C1 B5 B9 B1 1.67(17)
B6 B5 B9 B1 63.87(18)
B10 B5 B9 B1 101.30(16)
B4 B5 B9 B1 -36.12(13)
B2 B1 B9 B4 -100.33(15)
B8 B1 B9 B4 -137.69(14)
B3 B1 B9 B4 -35.76(13)
B4 B1 B9 B8 137.69(14)
B2 B1 B9 B8 37.36(14)
B3 B1 B9 B8 101.94(15)
B4 B1 B9 B5 36.73(13)
B2 B1 B9 B5 -63.60(18)
B8 B1 B9 B5 -100.96(15)
B3 B1 B9 B5 0.98(19)
B4 B1 B9 B10 100.22(16)
B2 B1 B9 B10 -0.1(2)
B8 B1 B9 B10 -37.48(14)
B3 B1 B9 B10 64.46(18)
C2 B6 B10 B7 -39.13(12)
C1 B6 B10 B7 -97.20(15)
B5 B6 B10 B7 -137.36(15)
C2 B6 B10 B5 98.23(14)
C1 B6 B10 B5 40.16(14)
B7 B6 B10 B5 137.36(15)
C2 B6 B10 B9 60.76(17)
C1 B6 B10 B9 2.7(2)
B5 B6 B10 B9 -37.47(15)
B7 B6 B10 B9 99.89(16)
C2 B6 B10 B8 -1.94(18)
C1 B6 B10 B8 -60.01(18)
B5 B6 B10 B8 -100.17(16)
B7 B6 B10 B8 37.19(13)
C2 B7 B10 B6 41.02(13)
B8 B7 B10 B6 138.53(15)
B2 B7 B10 B6 101.43(16)
C2 B7 B10 B5 3.01(18)
B8 B7 B10 B5 100.53(16)
B2 B7 B10 B5 63.42(18)
B6 B7 B10 B5 -38.00(13)
C2 B7 B10 B9 -60.27(18)
B8 B7 B10 B9 37.24(14)
B2 B7 B10 B9 0.1(2)
B6 B7 B10 B9 -101.29(16)
C2 B7 B10 B8 -97.51(15)
B2 B7 B10 B8 -37.10(14)
B6 B7 B10 B8 -138.53(15)
C1 B5 B10 B6 -40.45(13)
B9 B5 B10 B6 -138.04(16)
B4 B5 B10 B6 -101.01(16)
C1 B5 B10 B7 -1.94(18)
B6 B5 B10 B7 38.52(14)
B9 B5 B10 B7 -99.52(16)
B4 B5 B10 B7 -62.49(17)
C1 B5 B10 B9 97.59(15)
B6 B5 B10 B9 138.04(16)
B4 B5 B10 B9 37.03(14)
C1 B5 B10 B8 61.28(17)
B6 B5 B10 B8 101.73(16)
B9 B5 B10 B8 -36.31(14)
B4 B5 B10 B8 0.72(19)
B4 B9 B10 B6 -1.1(2)
B8 B9 B10 B6 -101.65(17)
B5 B9 B10 B6 37.35(15)
B1 B9 B10 B6 -64.17(19)
B4 B9 B10 B7 63.04(19)
B8 B9 B10 B7 -37.50(15)
B5 B9 B10 B7 101.50(17)
B1 B9 B10 B7 0.0(2)
B4 B9 B10 B5 -38.46(15)
B8 B9 B10 B5 -139.00(17)
B1 B9 B10 B5 -101.51(17)
B4 B9 B10 B8 100.54(17)
B5 B9 B10 B8 139.00(17)
B1 B9 B10 B8 37.49(14)
B9 B8 B10 B6 99.97(16)
B7 B8 B10 B6 -37.67(14)
B2 B8 B10 B6 -0.54(19)
B1 B8 B10 B6 62.54(18)
B9 B8 B10 B7 137.64(16)
B2 B8 B10 B7 37.13(14)
B1 B8 B10 B7 100.21(16)
B9 B8 B10 B5 36.67(14)
B7 B8 B10 B5 -100.97(16)
B2 B8 B10 B5 -63.84(18)
B1 B8 B10 B5 -0.8(2)
B7 B8 B10 B9 -137.64(16)
B2 B8 B10 B9 -100.51(16)
B1 B8 B10 B9 -37.43(14)
B9 B4 C1 C2 -63.19(18)
B1 B4 C1 C2 1.44(19)
B5 B4 C1 C2 -102.72(15)
B3 B4 C1 C2 42.45(13)
B9 B4 C1 B5 39.53(15)
B1 B4 C1 B5 104.16(16)
B3 B4 C1 B5 145.17(15)
B9 B4 C1 B6 2.8(2)
B1 B4 C1 B6 67.45(18)
B5 B4 C1 B6 -36.70(15)
B3 B4 C1 B6 108.47(16)
B9 B4 C1 B3 -105.65(16)
B1 B4 C1 B3 -41.02(14)
B5 B4 C1 B3 -145.17(15)
B9 B4 C1 P1 175.31(12)
B1 B4 C1 P1 -120.06(14)
B5 B4 C1 P1 135.79(15)
B3 B4 C1 P1 -79.04(13)
B6 B5 C1 C2 -40.44(14)
B10 B5 C1 C2 0.07(17)
B9 B5 C1 C2 62.54(16)
B4 B5 C1 C2 100.55(15)
B6 B5 C1 B4 -141.00(15)
B10 B5 C1 B4 -100.48(15)
B9 B5 C1 B4 -38.01(13)
B10 B5 C1 B6 40.51(13)
B9 B5 C1 B6 102.99(15)
B4 B5 C1 B6 141.00(15)
B6 B5 C1 B3 -106.91(15)
B10 B5 C1 B3 -66.40(17)
B9 B5 C1 B3 -3.92(18)
B4 B5 C1 B3 34.09(14)
B6 B5 C1 P1 123.93(19)
B10 B5 C1 P1 164.44(14)
B9 B5 C1 P1 -133.08(17)
B4 B5 C1 P1 -95.07(19)
B5 B6 C1 C2 135.83(15)
B10 B6 C1 C2 95.01(16)
B7 B6 C1 C2 33.23(13)
C2 B6 C1 B4 -98.49(16)
B5 B6 C1 B4 37.34(15)
B10 B6 C1 B4 -3.5(2)
B7 B6 C1 B4 -65.26(18)
C2 B6 C1 B5 -135.83(15)
B10 B6 C1 B5 -40.82(14)
B7 B6 C1 B5 -102.60(16)
C2 B6 C1 B3 -29.49(14)
B5 B6 C1 B3 106.34(16)
B10 B6 C1 B3 65.52(19)
B7 B6 C1 B3 3.74(19)
C2 B6 C1 P1 90.94(17)
B5 B6 C1 P1 -133.22(19)
B10 B6 C1 P1 -174.04(14)
B7 B6 C1 P1 124.18(16)
B1 B3 C1 C2 -94.08(14)
B2 B3 C1 C2 -34.00(13)
B4 B3 C1 C2 -132.79(15)
Pd1 B3 C1 C2 106.23(12)
C2 B3 C1 B4 132.79(15)
B1 B3 C1 B4 38.71(13)
B2 B3 C1 B4 98.79(14)
Pd1 B3 C1 B4 -120.97(13)
C2 B3 C1 B5 98.51(16)
B1 B3 C1 B5 4.43(18)
B2 B3 C1 B5 64.50(17)
B4 B3 C1 B5 -34.29(14)
Pd1 B3 C1 B5 -155.26(12)
C2 B3 C1 B6 29.63(14)
B1 B3 C1 B6 -64.45(17)
B2 B3 C1 B6 -4.37(18)
B4 B3 C1 B6 -103.16(16)
Pd1 B3 C1 B6 135.87(13)
C2 B3 C1 P1 -111.33(12)
B1 B3 C1 P1 154.59(11)
B2 B3 C1 P1 -145.33(11)
B4 B3 C1 P1 115.88(11)
Pd1 B3 C1 P1 -5.09(10)
C3 P1 C1 C2 70.12(13)
C7 P1 C1 C2 -168.25(10)
Pd1 P1 C1 C2 -55.68(10)
C3 P1 C1 B4 -169.47(12)
C7 P1 C1 B4 -47.83(14)
Pd1 P1 C1 B4 64.73(12)
C3 P1 C1 B5 -94.20(18)
C7 P1 C1 B5 27.4(2)
Pd1 P1 C1 B5 140.00(17)
C3 P1 C1 B6 1.02(19)
C7 P1 C1 B6 122.66(17)
Pd1 P1 C1 B6 -124.78(16)
C3 P1 C1 B3 130.18(10)
C7 P1 C1 B3 -108.18(10)
Pd1 P1 C1 B3 4.38(8)
B4 C1 C2 B2 -2.5(2)
B5 C1 C2 B2 -69.01(18)
B6 C1 C2 B2 -109.22(17)
B3 C1 C2 B2 40.46(15)
P1 C1 C2 B2 121.55(14)
B4 C1 C2 B7 68.53(17)
B5 C1 C2 B7 2.00(18)
B6 C1 C2 B7 -38.22(14)
B3 C1 C2 B7 111.46(16)
P1 C1 C2 B7 -167.44(11)
B4 C1 C2 B6 106.75(15)
B5 C1 C2 B6 40.22(13)
B3 C1 C2 B6 149.68(15)
P1 C1 C2 B6 -129.22(13)
B4 C1 C2 B3 -42.93(14)
B5 C1 C2 B3 -109.47(15)
B6 C1 C2 B3 -149.68(15)
P1 C1 C2 B3 81.09(12)
B1 B2 C2 C1 2.4(2)
B8 B2 C2 C1 65.01(17)
B7 B2 C2 C1 105.55(17)
B3 B2 C2 C1 -40.64(15)
B1 B2 C2 B7 -103.18(16)
B8 B2 C2 B7 -40.54(13)
B3 B2 C2 B7 -146.19(15)
B1 B2 C2 B6 -67.19(18)
B8 B2 C2 B6 -4.55(19)
B7 B2 C2 B6 35.99(15)
B3 B2 C2 B6 -110.20(16)
B1 B2 C2 B3 43.01(14)
B8 B2 C2 B3 105.65(15)
B7 B2 C2 B3 146.19(15)
B10 B7 C2 C1 -3.13(18)
B8 B7 C2 C1 -65.82(18)
B2 B7 C2 C1 -106.48(15)
B6 B7 C2 C1 37.70(13)
B10 B7 C2 B2 103.35(15)
B8 B7 C2 B2 40.66(14)
B6 B7 C2 B2 144.18(14)
B10 B7 C2 B6 -40.82(13)
B8 B7 C2 B6 -103.52(15)
B2 B7 C2 B6 -144.18(14)
B10 B7 C2 B3 68.84(19)
B8 B7 C2 B3 6.1(2)
B2 B7 C2 B3 -34.51(16)
B6 B7 C2 B3 109.67(17)
B5 B6 C2 C1 -37.88(13)
B10 B6 C2 C1 -99.99(14)
B7 B6 C2 C1 -140.54(14)
C1 B6 C2 B2 104.20(16)
B5 B6 C2 B2 66.33(19)
B10 B6 C2 B2 4.21(19)
B7 B6 C2 B2 -36.33(14)
C1 B6 C2 B7 140.54(14)
B5 B6 C2 B7 102.66(15)
B10 B6 C2 B7 40.55(13)
C1 B6 C2 B3 31.10(15)
B5 B6 C2 B3 -6.8(2)
B10 B6 C2 B3 -68.90(19)
B7 B6 C2 B3 -109.44(17)
B1 B3 C2 C1 97.04(15)
B2 B3 C2 C1 138.54(15)
B4 B3 C2 C1 38.10(13)
Pd1 B3 C2 C1 -91.31(13)
B1 B3 C2 B2 -41.50(14)
C1 B3 C2 B2 -138.54(15)
B4 B3 C2 B2 -100.44(15)
Pd1 B3 C2 B2 130.15(15)
B1 B3 C2 B7 -6.8(2)
C1 B3 C2 B7 -103.80(18)
B2 B3 C2 B7 34.74(16)
B4 B3 C2 B7 -65.70(19)
Pd1 B3 C2 B7 164.89(13)
B1 B3 C2 B6 66.55(19)
C1 B3 C2 B6 -30.50(15)
B2 B3 C2 B6 108.05(18)
B4 B3 C2 B6 7.6(2)
Pd1 B3 C2 B6 -121.80(15)
C1 P1 C3 C6 67.33(15)
C7 P1 C3 C6 -52.97(15)
Pd1 P1 C3 C6 171.49(10)
C1 P1 C3 C4 -53.90(15)
C7 P1 C3 C4 -174.20(13)
Pd1 P1 C3 C4 50.26(15)
C1 P1 C3 C5 -169.34(12)
C7 P1 C3 C5 70.36(14)
Pd1 P1 C3 C5 -65.18(14)
C1 P1 C7 C8 -157.75(12)
C3 P1 C7 C8 -37.29(15)
Pd1 P1 C7 C8 103.84(11)
C1 P1 C7 C9 -36.42(14)
C3 P1 C7 C9 84.04(14)
Pd1 P1 C7 C9 -134.83(11)
C1 P1 C7 C10 88.87(13)
C3 P1 C7 C10 -150.67(12)
Pd1 P1 C7 C10 -9.54(14)
C15 P2 C11 C12 53.46(17)
C13 P2 C11 C12 -55.90(17)
Pd1 P2 C11 C12 178.08(12)
C15 P2 C13 C14 -175.41(15)
C11 P2 C13 C14 -64.88(16)
Pd1 P2 C13 C14 66.48(15)
C11 P2 C15 C16 66.83(18)
C13 P2 C15 C16 176.39(17)
Pd1 P2 C15 C16 -64.21(18)
